data_4131477
loop_
_publ_author_name
'Konishi, Akihito'
'Okada, Yui'
'Nakano, Motohiro'
'Sugisaki, Kenji'
'Sato, Kazunobu'
'Takui, Takeji'
'Yasuda, Makoto'

_publ_section_title
;
 Synthesis and Characterization of Dibenzo[a,f]pentalene: Harmonization of
 the Antiaromatic and Singlet Biradical Character.
;
_journal_issue 43
_journal_name_full 'Journal of the American Chemical Society'
_journal_page_first 15284
_journal_page_last 15287
_journal_paper_doi 10.1021/jacs.7b05709
_journal_volume 139
_journal_year 2017
_chemical_formula_moiety 'C36 H34'
_chemical_formula_sum 'C36 H34'
_chemical_formula_weight 466.66
_space_group_crystal_system monoclinic
_space_group_IT_number 15
_space_group_name_Hall '-C 2yc'
_space_group_name_H-M_alt 'C 1 2/c 1'
_atom_sites_solution_hydrogens geom
_atom_sites_solution_primary direct
_atom_sites_solution_secondary difmap
_cell_angle_alpha 90.0000
_cell_angle_beta 108.436(2)
_cell_angle_gamma 90.0000
_cell_formula_units_Z 4
_cell_length_a 22.1584(8)
_cell_length_b 8.1173(3)
_cell_length_c 15.4040(5)
_cell_measurement_reflns_used 13120
_cell_measurement_temperature 123
_cell_measurement_theta_max 68.24
_cell_measurement_theta_min 3.02
_cell_volume 2628.46(16)
_computing_cell_refinement 'RAPID AUTO'
_computing_data_collection 'RAPID AUTO (Rigaku, ????)'
_computing_data_reduction 'RAPID AUTO'
_computing_molecular_graphics 'CrystalStructure 4.1'
_computing_publication_material 'CrystalStructure 4.1 (Rigaku, 2014)'
_computing_structure_refinement 'CRYSTALS (Carruthers, et al., 1999)'
_computing_structure_solution 'SHELXS97 (Sheldrick, 2008)'
_diffrn_ambient_temperature 123
_diffrn_detector_area_resol_mean 10.000
_diffrn_measured_fraction_theta_full 0.999
_diffrn_measured_fraction_theta_max 0.999
_diffrn_measurement_device_type 'Rigaku R-AXIS RAPID'
_diffrn_measurement_method \w
_diffrn_radiation_type 'Cu K\a'
_diffrn_radiation_wavelength 1.54187
_diffrn_reflns_av_R_equivalents 0.0877
_diffrn_reflns_limit_h_max 26
_diffrn_reflns_limit_h_min -26
_diffrn_reflns_limit_k_max 9
_diffrn_reflns_limit_k_min -9
_diffrn_reflns_limit_l_max 18
_diffrn_reflns_limit_l_min -18
_diffrn_reflns_number 22742
_diffrn_reflns_theta_full 68.25
_diffrn_reflns_theta_max 68.25
_diffrn_reflns_theta_min 4.206
_diffrn_standards_number 0
_exptl_absorpt_coefficient_mu 0.496
_exptl_absorpt_correction_T_max 0.952
_exptl_absorpt_correction_T_min 0.753
_exptl_absorpt_correction_type multi-scan
_exptl_absorpt_process_details 'ABSCOR (Rigaku, 1995)'
_exptl_crystal_colour brown
_exptl_crystal_density_diffrn 1.179
_exptl_crystal_density_method 'not measured'
_exptl_crystal_description block
_exptl_crystal_F_000 1000.00
_exptl_crystal_size_max 0.200
_exptl_crystal_size_mid 0.100
_exptl_crystal_size_min 0.100
_refine_diff_density_max 0.688
_refine_diff_density_min -0.592
_refine_ls_extinction_method none
_refine_ls_goodness_of_fit_ref 0.843
_refine_ls_hydrogen_treatment constr
_refine_ls_number_parameters 180
_refine_ls_number_reflns 1553
_refine_ls_R_factor_gt 0.0953
_refine_ls_shift/su_max 0.000
_refine_ls_structure_factor_coef Fsqd
_refine_ls_weighting_details
;
    Chebychev polynomial with 3 parameters (Carruthers & Watkin, 1979)
    21540.2000    29973.5000    8762.7200
;
_refine_ls_weighting_scheme calc
_refine_ls_wR_factor_ref 0.1358
_reflns_number_gt 1389
_reflns_number_total 2404
_reflns_threshold_expression F^2^>2.0\s(F^2^)
_cod_data_source_file ja7b05709_si_002.cif
_cod_data_source_block YO160709
_cod_original_cell_volume 2628.47(16)
_cod_database_code 4131477

loop_
_symmetry_equiv_pos_site_id
_space_group_symop_operation_xyz
1 +X,+Y,+Z
2 -X,+Y,1/2-Z
3 -X,-Y,-Z
4 +X,-Y,1/2+Z
5 1/2+X,1/2+Y,+Z
6 1/2-X,1/2+Y,1/2-Z
7 1/2-X,1/2-Y,-Z
8 1/2+X,1/2-Y,1/2+Z

loop_
_atom_site_label
_atom_site_type_symbol
_atom_site_fract_x
_atom_site_fract_y
_atom_site_fract_z
_atom_site_U_iso_or_equiv
_atom_site_adp_type
_atom_site_occupancy
_atom_site_site_symmetry_multiplicity
_atom_site_calc_flag
_atom_site_refinement_flags
C1 C 0.17435(17) 0.3098(4) 0.9283(3) 0.0223(10) Uani 1 8 d .
C2 C 0.18961(18) 0.1975(5) 0.8607(3) 0.0253(10) Uani 1 8 d .
C3 C 0.15611(18) 0.1657(5) 0.7698(3) 0.0266(11) Uani 1 8 d .
C4 C 0.18239(18) 0.0626(5) 0.7186(3) 0.0267(10) Uani 1 8 d .
C5 C 0.24096(18) -0.0115(5) 0.7607(3) 0.0317(11) Uani 1 8 d .
C6 C 0.27579(19) 0.0176(4) 0.8524(3) 0.0283(11) Uani 1 8 d .
C7 C 0.25117(17) 0.1249(5) 0.9022(3) 0.0254(10) Uani 1 8 d .
C8 C 0.27468(18) 0.1930(5) 0.9958(3) 0.0270(11) Uani 1 8 d .
C9 C 0.11487(16) 0.4056(4) 0.9084(2) 0.0238(10) Uani 1 8 d .
C10 C 0.05639(17) 0.3242(5) 0.8960(3) 0.0249(10) Uani 1 8 d .
C11 C 0.00079(17) 0.4175(5) 0.8796(3) 0.0275(11) Uani 1 8 d .
C12 C 0.00082(17) 0.5871(5) 0.8723(3) 0.0291(11) Uani 1 8 d .
C13 C 0.05895(17) 0.6658(5) 0.8830(3) 0.0300(12) Uani 1 8 d .
C14 C 0.11549(17) 0.5791(5) 0.9008(3) 0.0291(11) Uani 1 8 d .
C15 C 0.17609(19) 0.6713(5) 0.9111(3) 0.0342(12) Uani 1 8 d .
C16 C 0.0521(2) 0.1394(5) 0.8991(3) 0.0359(12) Uani 1 8 d .
C17 C -0.05949(19) 0.6842(5) 0.8544(3) 0.0410(13) Uani 1 8 d .
C18 C 0.14918(19) 0.0402(5) 0.6174(3) 0.0348(12) Uani 1 8 d .
H1 H 0.11627 0.21309 0.74347 0.0317 Uiso 1 8 calc R
H2 H 0.25692 -0.08312 0.72614 0.0385 Uiso 1 8 calc R
H3 H 0.31511 -0.03161 0.87996 0.0341 Uiso 1 8 calc R
H4 H -0.03735 0.36288 0.87263 0.0319 Uiso 1 8 calc R
H5 H 0.06005 0.78024 0.88089 0.0363 Uiso 1 8 calc R
H6 H 0.19442 0.63439 0.86579 0.0414 Uiso 1 8 calc R
H7 H 0.16708 0.78702 0.90328 0.0413 Uiso 1 8 calc R
H8 H 0.20553 0.65186 0.97104 0.0415 Uiso 1 8 calc R
H9 H 0.02433 0.09569 0.84261 0.0437 Uiso 1 8 calc R
H10 H 0.09404 0.09522 0.91045 0.0438 Uiso 1 8 calc R
H11 H 0.03635 0.10939 0.94824 0.0437 Uiso 1 8 calc R
H12 H -0.05463 0.79298 0.83304 0.0493 Uiso 1 8 calc R
H13 H -0.09304 0.62796 0.80893 0.0493 Uiso 1 8 calc R
H14 H -0.0699 0.69166 0.91017 0.0493 Uiso 1 8 calc R
H15 H 0.16215 -0.06293 0.59844 0.0432 Uiso 1 8 calc R
H16 H 0.10408 0.03875 0.60672 0.0432 Uiso 1 8 calc R
H17 H 0.15959 0.12814 0.58302 0.0432 Uiso 1 8 calc R

loop_
_atom_site_aniso_label
_atom_site_aniso_U_11
_atom_site_aniso_U_22
_atom_site_aniso_U_33
_atom_site_aniso_U_12
_atom_site_aniso_U_13
_atom_site_aniso_U_23
C1 0.0228(19) 0.0180(18) 0.023(2) 0.0017(14) 0.0035(18) 0.0003(15)
C2 0.032(2) 0.020(2) 0.023(2) -0.0011(16) 0.0073(18) -0.0016(16)
C3 0.033(2) 0.023(2) 0.023(2) 0.0009(16) 0.0077(19) -0.0010(16)
C4 0.033(2) 0.024(2) 0.026(2) -0.0073(16) 0.0117(18) -0.0048(17)
C5 0.037(2) 0.026(2) 0.033(2) 0.0017(18) 0.013(2) -0.0009(19)
C6 0.030(2) 0.024(2) 0.031(2) 0.0011(17) 0.0103(19) -0.0026(17)
C7 0.0242(19) 0.024(2) 0.027(2) 0.0002(15) 0.0072(17) -0.0028(16)
C8 0.032(2) 0.024(2) 0.030(2) -0.0016(16) 0.017(2) -0.0018(17)
C9 0.0280(19) 0.018(2) 0.023(2) 0.0019(16) 0.0044(17) -0.0004(16)
C10 0.025(2) 0.0225(19) 0.024(2) -0.0006(15) 0.0029(18) 0.0009(16)
C11 0.0235(19) 0.031(2) 0.025(2) -0.0038(17) 0.0046(17) -0.0029(18)
C12 0.0247(19) 0.033(2) 0.030(2) 0.0068(17) 0.0094(18) -0.0016(18)
C13 0.032(2) 0.026(2) 0.034(3) 0.0033(17) 0.012(2) -0.0013(17)
C14 0.031(2) 0.024(2) 0.031(3) 0.0008(17) 0.0084(18) -0.0027(18)
C15 0.034(2) 0.024(2) 0.045(3) -0.0028(17) 0.013(2) -0.004(2)
C16 0.043(3) 0.032(2) 0.034(3) -0.0093(19) 0.014(2) 0.001(2)
C17 0.029(2) 0.042(3) 0.052(3) 0.0048(19) 0.013(2) 0.000(2)
C18 0.042(2) 0.037(2) 0.029(2) -0.0018(18) 0.016(2) -0.0001(18)

loop_
_atom_type_symbol
_atom_type_description
_atom_type_scat_dispersion_real
_atom_type_scat_dispersion_imag
_atom_type_scat_source
C C 0.0181 0.0091
;
International Tables for Crystallography
(Vol. C, Tables 4.2.6.8 and 6.1.1.4)
;
H H 0.0000 0.0000
;
International Tables for Crystallography
(Vol. C, Table 6.1.1.4)
;

loop_
_geom_angle_atom_site_label_1
_geom_angle_atom_site_label_2
_geom_angle_atom_site_label_3
_geom_angle
_geom_angle_publ_flag
_geom_angle_site_symmetry_1
_geom_angle_site_symmetry_3
C2 C1 C8 106.4(3) yes . 7_557
C2 C1 C9 123.9(3) yes . .
C8 C1 C9 129.7(4) yes 7_557 .
C1 C2 C3 130.4(3) yes . .
C1 C2 C7 109.3(3) yes . .
C3 C2 C7 120.2(4) yes . .
C2 C3 C4 119.7(3) yes . .
C3 C4 C5 119.3(3) yes . .
C3 C4 C18 120.1(3) yes . .
C5 C4 C18 120.5(4) yes . .
C4 C5 C6 122.2(4) yes . .
C5 C6 C7 118.6(3) yes . .
C2 C7 C6 119.8(3) yes . .
C2 C7 C8 105.8(3) yes . .
C6 C7 C8 134.3(3) yes . .
C1 C8 C7 141.5(4) yes 7_557 .
C1 C8 C8 112.2(4) yes 7_557 7_557
C7 C8 C8 106.2(3) yes . 7_557
C1 C9 C10 120.2(3) yes . .
C1 C9 C14 120.7(3) yes . .
C10 C9 C14 119.1(3) yes . .
C9 C10 C11 119.3(3) yes . .
C9 C10 C16 121.8(3) yes . .
C11 C10 C16 118.9(3) yes . .
C10 C11 C12 122.1(4) yes . .
C11 C12 C13 118.0(3) yes . .
C11 C12 C17 121.0(4) yes . .
C13 C12 C17 121.0(4) yes . .
C12 C13 C14 122.1(4) yes . .
C9 C14 C13 119.4(3) yes . .
C9 C14 C15 121.3(3) yes . .
C13 C14 C15 119.3(3) yes . .
C2 C3 H1 119.647 no . .
C4 C3 H1 120.620 no . .
C4 C5 H2 118.108 no . .
C6 C5 H2 119.666 no . .
C5 C6 H3 121.743 no . .
C7 C6 H3 119.680 no . .
C10 C11 H4 118.641 no . .
C12 C11 H4 119.295 no . .
C12 C13 H5 119.014 no . .
C14 C13 H5 118.801 no . .
C14 C15 H6 109.740 no . .
C14 C15 H7 109.329 no . .
C14 C15 H8 109.430 no . .
H6 C15 H7 109.443 no . .
H6 C15 H8 109.442 no . .
H7 C15 H8 109.442 no . .
C10 C16 H9 111.684 no . .
C10 C16 H10 108.107 no . .
C10 C16 H11 108.684 no . .
H9 C16 H10 109.450 no . .
H9 C16 H11 109.438 no . .
H10 C16 H11 109.441 no . .
C12 C17 H12 110.896 no . .
C12 C17 H13 108.909 no . .
C12 C17 H14 108.687 no . .
H12 C17 H13 109.447 no . .
H12 C17 H14 109.443 no . .
H13 C17 H14 109.437 no . .
C4 C18 H15 108.936 no . .
C4 C18 H16 108.670 no . .
C4 C18 H17 110.885 no . .
H15 C18 H16 109.445 no . .
H15 C18 H17 109.443 no . .
H16 C18 H17 109.439 no . .

loop_
_geom_bond_atom_site_label_1
_geom_bond_atom_site_label_2
_geom_bond_distance
_geom_bond_publ_flag
_geom_bond_site_symmetry_2
C1 C2 1.501(6) yes .
C1 C8 1.345(5) yes 7_557
C1 C9 1.477(5) yes .
C2 C3 1.386(5) yes .
C2 C7 1.437(5) yes .
C3 C4 1.397(6) yes .
C4 C5 1.391(5) yes .
C4 C18 1.509(5) yes .
C5 C6 1.400(5) yes .
C6 C7 1.381(6) yes .
C7 C8 1.477(5) yes .
C8 C8 1.469(6) yes 7_557
C9 C10 1.412(5) yes .
C9 C14 1.414(5) yes .
C10 C11 1.399(5) yes .
C10 C16 1.505(5) yes .
C11 C12 1.382(6) yes .
C12 C13 1.400(5) yes .
C12 C17 1.500(6) yes .
C13 C14 1.387(5) yes .
C14 C15 1.501(6) yes .
C3 H1 0.930 no .
C5 H2 0.930 no .
C6 H3 0.930 no .
C11 H4 0.930 no .
C13 H5 0.930 no .
C15 H6 0.960 no .
C15 H7 0.960 no .
C15 H8 0.960 no .
C16 H9 0.960 no .
C16 H10 0.960 no .
C16 H11 0.960 no .
C17 H12 0.960 no .
C17 H13 0.960 no .
C17 H14 0.960 no .
C18 H15 0.960 no .
C18 H16 0.960 no .
C18 H17 0.960 no .

loop_
_geom_contact_atom_site_label_1
_geom_contact_atom_site_label_2
_geom_contact_distance
_geom_contact_publ_flag
_geom_contact_site_symmetry_2
C1 C1 3.518(5) no 7_557
C1 C6 3.498(5) no 7_557
C1 C15 2.948(5) no .
C1 C16 2.947(6) no .
C2 C5 2.766(6) no .
C2 C10 3.330(6) no .
C2 C16 3.317(7) no .
C3 C6 2.822(5) no .
C3 C9 3.228(6) no .
C3 C16 3.497(7) no .
C4 C7 2.802(5) no .
C7 C9 3.451(4) no 7_557
C8 C10 3.586(5) no 7_557
C8 C14 3.299(5) no 7_557
C8 C15 3.317(5) no 7_557
C9 C12 2.825(5) no .
C10 C13 2.782(5) no .
C11 C14 2.786(5) no .
C1 H1 2.8390 no .
C1 H3 3.4037 no 7_557
C1 H6 2.8876 no .
C1 H8 2.8868 no .
C1 H10 2.4426 no .
C1 H11 3.5616 no .
C2 H3 3.2797 no .
C2 H6 3.5483 no .
C2 H10 2.6055 no .
C3 H2 3.2360 no .
C3 H9 3.4901 no .
C3 H10 2.9666 no .
C3 H15 3.2637 no .
C3 H16 2.6208 no .
C3 H17 2.9180 no .
C4 H3 3.2847 no .
C5 H1 3.2503 no .
C5 H15 2.5901 no .
C5 H16 3.2311 no .
C5 H17 2.9839 no .
C6 H8 2.9575 no 7_557
C7 H1 3.2866 no .
C7 H2 3.2309 no .
C7 H8 2.9320 no 7_557
C7 H10 3.5324 no .
C8 H3 2.8848 no .
C8 H6 3.3395 no 7_557
C8 H8 2.8543 no 7_557
C8 H10 3.2934 no 7_557
C9 H1 2.9911 no .
C9 H3 3.2989 no 7_557
C9 H4 3.2596 no .
C9 H5 3.2525 no .
C9 H6 2.7784 no .
C9 H7 3.3150 no .
C9 H8 2.7816 no .
C9 H9 3.1770 no .
C9 H10 2.5632 no .
C9 H11 3.1400 no .
C10 H1 3.1731 no .
C11 H5 3.2217 no .
C11 H9 2.7580 no .
C11 H10 3.2736 no .
C11 H11 2.7324 no .
C11 H12 3.2797 no .
C11 H13 2.6449 no .
C11 H14 2.8454 no .
C13 H4 3.2264 no .
C13 H6 3.1065 no .
C13 H7 2.5166 no .
C13 H8 3.1008 no .
C13 H12 2.6013 no .
C13 H13 3.2107 no .
C13 H14 3.0209 no .
C14 H3 3.2604 no 7_557
C15 H3 3.3591 no 7_557
C15 H5 2.6178 no .
C16 H1 3.2065 no .
C16 H4 2.6211 no .
C17 H4 2.6524 no .
C17 H5 2.6658 no .
C18 H1 2.6772 no .
C18 H2 2.6413 no .
H1 H9 3.0592 no .
H1 H10 2.9284 no .
H1 H15 3.5328 no .
H1 H16 2.4805 no .
H1 H17 3.0010 no .
H2 H3 2.3493 no .
H2 H15 2.3861 no .
H2 H16 3.4485 no .
H2 H17 3.0733 no .
H3 H8 2.6634 no 7_557
H4 H9 2.6806 no .
H4 H10 3.5304 no .
H4 H11 2.6560 no .
H4 H12 3.5440 no .
H4 H13 2.5199 no .
H4 H14 2.8707 no .
H5 H6 3.2801 no .
H5 H7 2.2867 no .
H5 H8 3.2519 no .
H5 H12 2.4139 no .
H5 H13 3.4476 no .
H5 H14 3.1358 no .
C1 H2 3.3205 no 6_556
C1 H15 3.3773 no 4_555
C2 H2 2.7140 no 6_556
C2 H7 3.4623 no 1_545
C3 H2 2.7923 no 6_556
C3 H3 3.5626 no 6_556
C3 H4 3.2629 no 2_556
C4 H2 3.1750 no 6_556
C4 H6 3.4239 no 6_546
C4 H12 3.4658 no 2_546
C5 H2 3.4826 no 6_556
C5 H6 3.0019 no 6_546
C5 H7 3.5292 no 1_545
C6 H2 3.4554 no 6_556
C6 H7 3.3336 no 1_545
C6 H13 3.3062 no 5_545
C6 H14 3.5434 no 5_545
C6 H17 3.4832 no 6_546
C7 H2 3.0548 no 6_556
C7 H7 3.3188 no 1_545
C7 H15 3.1814 no 6_556
C8 H15 3.5106 no 4_555
C8 H15 3.0460 no 6_556
C9 H14 3.3448 no 3_567
C10 H14 2.9076 no 3_567
C11 H1 3.1565 no 2_556
C11 H14 3.2376 no 3_567
C13 H9 3.5847 no 1_565
C13 H10 3.5672 no 1_565
C13 H12 3.4569 no 2_556
C13 H13 3.2894 no 2_556
C13 H17 3.5940 no 4_565
C14 H13 3.1352 no 2_556
C14 H17 3.5697 no 4_565
C15 H2 3.5950 no 6_556
C15 H8 3.0372 no 7_567
C15 H13 3.3249 no 2_556
C15 H17 3.2261 no 4_565
C16 H5 2.9398 no 1_545
C16 H9 3.5865 no 2_556
C16 H14 3.1524 no 3_567
C16 H15 3.3213 no 4_555
C16 H16 3.5287 no 2_556
C16 H16 3.3648 no 4_555
C17 H3 3.4115 no 5_455
C17 H11 3.3662 no 3_567
C17 H15 3.3111 no 2_566
C17 H16 3.1613 no 2_566
C18 H3 3.5624 no 6_556
C18 H6 3.4779 no 6_546
C18 H10 3.2252 no 4_554
C18 H11 3.2242 no 4_554
C18 H12 3.1636 no 2_546
C18 H14 3.2859 no 2_546
H1 C11 3.1565 no 2_556
H1 H2 3.1653 no 6_556
H1 H3 3.4713 no 6_556
H1 H4 2.3993 no 2_556
H1 H9 3.1241 no 2_556
H1 H13 3.4633 no 2_556
H2 C1 3.3205 no 6_546
H2 C2 2.7140 no 6_546
H2 C3 2.7923 no 6_546
H2 C4 3.1750 no 6_546
H2 C5 3.4826 no 6_546
H2 C6 3.4554 no 6_546
H2 C7 3.0548 no 6_546
H2 C15 3.5950 no 6_546
H2 H1 3.1653 no 6_546
H2 H6 2.6928 no 6_546
H2 H13 3.5964 no 5_545
H3 C3 3.5626 no 6_546
H3 C17 3.4115 no 5_545
H3 C18 3.5624 no 6_546
H3 H1 3.4713 no 6_546
H3 H4 3.4158 no 5_545
H3 H13 2.9027 no 5_545
H3 H14 3.0403 no 5_545
H3 H17 2.8400 no 6_546
H4 C3 3.2629 no 2_556
H4 H1 2.3993 no 2_556
H4 H3 3.4158 no 5_455
H4 H14 3.4654 no 3_567
H4 H16 3.0834 no 2_556
H4 H17 3.5503 no 2_556
H5 C16 2.9398 no 1_565
H5 H9 2.6899 no 1_565
H5 H10 2.6636 no 1_565
H5 H11 2.9724 no 1_565
H5 H12 3.2610 no 2_556
H5 H13 3.4589 no 2_556
H5 H17 3.2816 no 4_565
H6 C4 3.4239 no 6_556
H6 C5 3.0019 no 6_556
H6 C18 3.4779 no 6_556
H6 H2 2.6928 no 6_556
H6 H8 3.2739 no 7_567
H6 H13 2.9101 no 2_556
H6 H15 3.4442 no 6_556
H6 H17 3.0783 no 6_556
H7 C2 3.4623 no 1_565
H7 C5 3.5292 no 1_565
H7 C6 3.3336 no 1_565
H7 C7 3.3188 no 1_565
H7 H8 2.9165 no 7_567
H7 H10 3.0006 no 1_565
H7 H13 3.4135 no 2_556
H7 H17 2.9083 no 4_565
H8 C15 3.0372 no 7_567
H8 H6 3.2739 no 7_567
H8 H7 2.9165 no 7_567
H8 H8 2.4711 no 7_567
H8 H17 2.8829 no 4_565
H8 H17 3.3522 no 6_556
H9 C13 3.5847 no 1_545
H9 C16 3.5865 no 2_556
H9 H1 3.1241 no 2_556
H9 H5 2.6899 no 1_545
H9 H9 2.7124 no 2_556
H9 H12 2.9929 no 1_545
H9 H16 3.2130 no 2_556
H10 C13 3.5672 no 1_545
H10 C18 3.2252 no 4_555
H10 H5 2.6636 no 1_545
H10 H7 3.0006 no 1_545
H10 H14 3.4422 no 3_567
H10 H15 2.8227 no 4_555
H10 H16 3.1539 no 4_555
H10 H17 3.1656 no 4_555
H11 C17 3.3662 no 3_567
H11 C18 3.2242 no 4_555
H11 H5 2.9724 no 1_545
H11 H11 3.1490 no 3_557
H11 H12 3.3981 no 1_545
H11 H12 3.3586 no 3_567
H11 H14 2.6253 no 3_567
H11 H15 3.0309 no 4_555
H11 H16 3.0103 no 2_556
H11 H16 2.7094 no 4_555
H11 H17 3.4495 no 4_555
H12 C4 3.4658 no 2_566
H12 C13 3.4569 no 2_556
H12 C18 3.1636 no 2_566
H12 H5 3.2610 no 2_556
H12 H9 2.9929 no 1_565
H12 H11 3.3981 no 1_565
H12 H11 3.3586 no 3_567
H12 H15 3.1223 no 2_566
H12 H16 2.5855 no 2_566
H13 C6 3.3062 no 5_455
H13 C13 3.2894 no 2_556
H13 C14 3.1352 no 2_556
H13 C15 3.3249 no 2_556
H13 H1 3.4633 no 2_556
H13 H2 3.5964 no 5_455
H13 H3 2.9027 no 5_455
H13 H5 3.4589 no 2_556
H13 H6 2.9101 no 2_556
H13 H7 3.4135 no 2_556
H13 H15 3.4726 no 2_566
H14 C6 3.5434 no 5_455
H14 C9 3.3448 no 3_567
H14 C10 2.9076 no 3_567
H14 C11 3.2376 no 3_567
H14 C16 3.1524 no 3_567
H14 C18 3.2859 no 2_566
H14 H3 3.0403 no 5_455
H14 H4 3.4654 no 3_567
H14 H10 3.4422 no 3_567
H14 H11 2.6253 no 3_567
H14 H15 2.8272 no 2_566
H14 H16 2.9077 no 2_566
H15 C1 3.3773 no 4_554
H15 C7 3.1814 no 6_546
H15 C8 3.5106 no 4_554
H15 C8 3.0460 no 6_546
H15 C16 3.3213 no 4_554
H15 C17 3.3111 no 2_546
H15 H6 3.4442 no 6_546
H15 H10 2.8227 no 4_554
H15 H11 3.0309 no 4_554
H15 H12 3.1223 no 2_546
H15 H13 3.4726 no 2_546
H15 H14 2.8272 no 2_546
H16 C16 3.5287 no 2_556
H16 C16 3.3648 no 4_554
H16 C17 3.1613 no 2_546
H16 H4 3.0834 no 2_556
H16 H9 3.2130 no 2_556
H16 H10 3.1539 no 4_554
H16 H11 3.0103 no 2_556
H16 H11 2.7094 no 4_554
H16 H12 2.5855 no 2_546
H16 H14 2.9077 no 2_546
H17 C6 3.4832 no 6_556
H17 C13 3.5940 no 4_564
H17 C14 3.5697 no 4_564
H17 C15 3.2261 no 4_564
H17 H3 2.8400 no 6_556
H17 H4 3.5503 no 2_556
H17 H5 3.2816 no 4_564
H17 H6 3.0783 no 6_546
H17 H7 2.9083 no 4_564
H17 H8 2.8829 no 4_564
H17 H8 3.3522 no 6_546
H17 H10 3.1656 no 4_554
H17 H11 3.4495 no 4_554

loop_
_geom_torsion_atom_site_label_1
_geom_torsion_atom_site_label_2
_geom_torsion_atom_site_label_3
_geom_torsion_atom_site_label_4
_geom_torsion
_geom_torsion_publ_flag
_geom_torsion_site_symmetry_1
_geom_torsion_site_symmetry_3
_geom_torsion_site_symmetry_4
C2 C1 C8 C7 -178.8(5) no . 7_557 7_557
C2 C1 C8 C8 -2.7(4) no . 7_557 .
C8 C1 C2 C3 -174.2(4) no 7_557 . .
C8 C1 C2 C7 1.9(4) no 7_557 . .
C2 C1 C9 C10 68.8(5) no . . .
C2 C1 C9 C14 -110.8(4) no . . .
C9 C1 C2 C3 3.5(6) no . . .
C9 C1 C2 C7 179.6(3) no . . .
C8 C1 C9 C10 -114.1(4) no 7_557 . .
C8 C1 C9 C14 66.4(6) no 7_557 . .
C9 C1 C8 C7 3.6(8) no . 7_557 7_557
C9 C1 C8 C8 179.7(3) no . 7_557 .
C1 C2 C3 C4 175.9(3) no . . .
C1 C2 C7 C6 -179.4(3) no . . .
C1 C2 C7 C8 -0.4(4) no . . .
C3 C2 C7 C6 -2.8(6) no . . .
C3 C2 C7 C8 176.2(3) no . . .
C7 C2 C3 C4 0.1(6) no . . .
C2 C3 C4 C5 2.3(6) no . . .
C2 C3 C4 C18 -174.2(3) no . . .
C3 C4 C5 C6 -2.0(6) no . . .
C18 C4 C5 C6 174.4(3) no . . .
C4 C5 C6 C7 -0.7(6) no . . .
C5 C6 C7 C2 3.0(6) no . . .
C5 C6 C7 C8 -175.6(4) no . . .
C2 C7 C8 C1 -177.4(5) no . . 7_557
C2 C7 C8 C8 -1.1(4) no . . 7_557
C6 C7 C8 C1 1.4(9) no . . 7_557
C6 C7 C8 C8 177.6(4) no . . 7_557
C1 C8 C8 C1 180.0(3) no 7_557 7_557 .
C1 C8 C8 C7 -2.5(5) no 7_557 7_557 7_557
C7 C8 C8 C1 2.5(4) no . 7_557 .
C7 C8 C8 C7 180.0(3) no . 7_557 7_557
C1 C9 C10 C11 178.4(3) no . . .
C1 C9 C10 C16 -2.3(5) no . . .
C1 C9 C14 C13 -179.4(3) no . . .
C1 C9 C14 C15 1.0(5) no . . .
C10 C9 C14 C13 1.1(5) no . . .
C10 C9 C14 C15 -178.5(3) no . . .
C14 C9 C10 C11 -2.1(5) no . . .
C14 C9 C10 C16 177.3(3) no . . .
C9 C10 C11 C12 2.0(6) no . . .
C16 C10 C11 C12 -177.4(3) no . . .
C10 C11 C12 C13 -0.8(6) no . . .
C10 C11 C12 C17 179.8(3) no . . .
C11 C12 C13 C14 -0.3(6) no . . .
C17 C12 C13 C14 179.2(3) no . . .
C12 C13 C14 C9 0.1(6) no . . .
C12 C13 C14 C15 179.7(3) no . . .
